data_7206417
loop_
_publ_author_name
'Berg, Nelly'
'Jones, Leigh F.'

_publ_section_title
;
 A series of alternating Na+/M3+ (M = Mn, Fe) covalent and ionic chains
;
_journal_issue 17
_journal_name_full CrystEngComm
_journal_page_first 5510
_journal_paper_doi 10.1039/c1ce05406f
_journal_volume 13
_journal_year 2011
_chemical_formula_sum 'C132 H116 Mn4 N8 Na4 O22'
_chemical_formula_weight 2478.04
_chemical_name_common (Na2Mn2(biphen)4(EtOH)3(3-cnp)2)n
_chemical_name_systematic
;
?
;
_space_group_IT_number 2
_symmetry_cell_setting triclinic
_symmetry_space_group_name_Hall '-P 1'
_symmetry_space_group_name_H-M 'P -1'
_atom_sites_solution_hydrogens geom
_atom_sites_solution_primary direct
_atom_sites_solution_secondary difmap
_audit_creation_method SHELXL-97
_cell_angle_alpha 84.81(3)
_cell_angle_beta 77.73(3)
_cell_angle_gamma 81.07(3)
_cell_formula_units_Z 1
_cell_length_a 11.293(2)
_cell_length_b 15.606(3)
_cell_length_c 17.596(4)
_cell_measurement_reflns_used 6267
_cell_measurement_temperature 150(2)
_cell_measurement_theta_max 25.35
_cell_measurement_theta_min 2.9590
_cell_volume 2988.2(11)
_computing_cell_refinement
;
CrysAlisPro, Oxford Diffraction Ltd.,
Version 1.171.34.9 (release 08-12-2009 CrysAlis171 .NET)
(compiled Dec 8 2009,17:31:18)
;
_computing_data_collection
;
CrysAlisPro, Oxford Diffraction Ltd.,
Version 1.171.34.9 (release 08-12-2009 CrysAlis171 .NET)
(compiled Dec 8 2009,17:31:18)
;
_computing_data_reduction
;
CrysAlisPro, Oxford Diffraction Ltd.,
Version 1.171.34.9 (release 08-12-2009 CrysAlis171 .NET)
(compiled Dec 8 2009,17:31:18)
;
_computing_molecular_graphics 'ORTEX (P.McArdle, 1995)'
_computing_publication_material 'SHELXL-97/2 (Sheldrick,1997)'
_computing_structure_refinement 'SHELXL-97 (Sheldrick, 1997)'
_computing_structure_solution 'SHELXS-97 (Sheldrick, 1990)'
_diffrn_ambient_temperature 150(2)
_diffrn_detector_area_resol_mean 16.1048
_diffrn_measured_fraction_theta_full 0.997
_diffrn_measured_fraction_theta_max 0.997
_diffrn_measurement_details
;
1 omega -76.00 -47.00 1.0000 30.0000
omega____ theta____ kappa____ phi______ frames
- -17.2341 127.0000 70.0000 29
2 omega -78.00 -37.00 1.0000 30.0000
omega____ theta____ kappa____ phi______ frames
- -17.2341 179.0000 90.0000 41
3 omega -10.00 90.00 1.0000 30.0000
omega____ theta____ kappa____ phi______ frames
- 19.5778 77.0000 0.0000 100
4 omega -53.00 38.00 1.0000 30.0000
omega____ theta____ kappa____ phi______ frames
- 19.5778 -37.0000 90.0000 91
5 omega -45.00 48.00 1.0000 30.0000
omega____ theta____ kappa____ phi______ frames
- 19.5778 -77.0000 -120.0000 93
6 omega 67.00 94.00 1.0000 30.0000
omega____ theta____ kappa____ phi______ frames
- 19.5778 179.0000 -180.0000 27
;
_diffrn_measurement_device_type 'Xcalibur, Sapphire3'
_diffrn_measurement_method '\w scans'
_diffrn_orient_matrix_UB_11 -0.0026780000
_diffrn_orient_matrix_UB_12 0.0262090000
_diffrn_orient_matrix_UB_13 -0.0348607000
_diffrn_orient_matrix_UB_21 -0.0218384000
_diffrn_orient_matrix_UB_22 0.0371446000
_diffrn_orient_matrix_UB_23 0.0220516000
_diffrn_orient_matrix_UB_31 0.0610700000
_diffrn_orient_matrix_UB_32 0.0075870000
_diffrn_orient_matrix_UB_33 -0.0025014000
_diffrn_radiation_monochromator graphite
_diffrn_radiation_source 'Enhance (Mo) X-ray Source'
_diffrn_radiation_type 'Mo K\a'
_diffrn_radiation_wavelength 0.7107
_diffrn_reflns_av_R_equivalents 0.0779
_diffrn_reflns_limit_h_max 15
_diffrn_reflns_limit_h_min -15
_diffrn_reflns_limit_k_max 21
_diffrn_reflns_limit_k_min -21
_diffrn_reflns_limit_l_max 23
_diffrn_reflns_limit_l_min -15
_diffrn_reflns_number 23677
_diffrn_reflns_theta_full 25.35
_diffrn_reflns_theta_max 25.35
_diffrn_reflns_theta_min 2.9590
_exptl_absorpt_coefficient_mu 0.502
_exptl_absorpt_correction_T_max 1.00000
_exptl_absorpt_correction_T_min 0.82628
_exptl_absorpt_correction_type multi-scan
_exptl_absorpt_process_details
;
CrysAlisPro, Oxford Diffraction Ltd.,
Version 1.171.34.9 (release 08-12-2009 CrysAlis171 .NET)
(compiled Dec 8 2009,17:31:18)
Empirical absorption correction using spherical harmonics,
implemented in SCALE3 ABSPACK scaling algorithm.
;
_exptl_crystal_colour Brown
_exptl_crystal_density_diffrn 1.377
_exptl_crystal_density_method 'not measured'
_exptl_crystal_description Parallelepiped
_exptl_crystal_F_000 1284
_exptl_crystal_size_max 0.25
_exptl_crystal_size_mid 0.15
_exptl_crystal_size_min 0.10
_refine_diff_density_max 0.994
_refine_diff_density_min -0.663
_refine_diff_density_rms 0.086
_refine_ls_extinction_method none
_refine_ls_goodness_of_fit_ref 1.036
_refine_ls_hydrogen_treatment mixed
_refine_ls_matrix_type full
_refine_ls_number_parameters 780
_refine_ls_number_reflns 10920
_refine_ls_number_restraints 2
_refine_ls_restrained_S_all 1.036
_refine_ls_R_factor_all 0.1580
_refine_ls_R_factor_gt 0.0814
_refine_ls_shift/su_max 0.001
_refine_ls_shift/su_mean 0.000
_refine_ls_structure_factor_coef Fsqd
_refine_ls_weighting_details 'calc w=1/[\s^2^(Fo^2^)+(0.0364P)^2^+0.0000P] where P=(Fo^2^+2Fc^2^)/3'
_refine_ls_weighting_scheme calc
_refine_ls_wR_factor_gt 0.1366
_refine_ls_wR_factor_ref 0.1698
_reflns_number_gt 5906
_reflns_number_total 10920
_reflns_threshold_expression >2sigma(I)
_cod_data_source_file c1ce05406f.txt
_cod_data_source_block 3
_cod_depositor_comments
;
The following automatic conversions were performed:

'_symmetry_cell_setting' value 'Triclinic' changed to 'triclinic'
according to /home/saulius/struct/CIF-dictionaries/cif_core.dic
dictionary named 'cif_core.dic' version 2.4.1 from 2010-06-29.

Automatic conversion script
Id: cif_fix_values 1715 2011-07-08 13:25:40Z adriana 
;
_cod_original_cell_volume 2988.3(10)
_cod_original_sg_symbol_H-M P-1
_cod_database_code 7206417

loop_
_symmetry_equiv_pos_as_xyz
'x, y, z'
'-x, -y, -z'

loop_
_atom_site_label
_atom_site_type_symbol
_atom_site_fract_x
_atom_site_fract_y
_atom_site_fract_z
_atom_site_U_iso_or_equiv
_atom_site_adp_type
_atom_site_occupancy
_atom_site_symmetry_multiplicity
_atom_site_calc_flag
_atom_site_refinement_flags
Mn1 Mn 0.5000 0.5000 0.5000 0.0237(3) Uani 1 2 d S
Mn2 Mn 0.71638(7) 0.24034(6) 0.24646(5) 0.0261(2) Uani 1 1 d .
Mn3 Mn 1.0000 0.0000 0.0000 0.0301(3) Uani 1 2 d S
Na1 Na 0.62116(19) 0.41592(14) 0.33856(11) 0.0286(5) Uani 1 1 d .
Na2 Na 0.86848(19) 0.16660(15) 0.07849(12) 0.0323(6) Uani 1 1 d .
N1 N 0.7280(4) 0.4691(3) 0.4711(3) 0.0260(11) Uani 1 1 d .
N2 N 1.0451(5) 0.6113(4) 0.3091(3) 0.0579(17) Uani 1 1 d .
N3 N 0.6616(4) 0.1289(3) 0.3236(2) 0.0260(11) Uani 1 1 d .
N4 N 0.2762(5) 0.0288(4) 0.4238(3) 0.0618(18) Uani 1 1 d .
O1 O 0.4822(3) 0.6135(2) 0.53573(19) 0.0255(9) Uani 1 1 d .
O2 O 0.5234(3) 0.5432(2) 0.39378(19) 0.0251(9) Uani 1 1 d .
O3 O 0.7759(4) 0.4754(3) 0.2462(3) 0.0448(12) Uani 1 1 d D
O4 O 0.7536(3) 0.2923(2) 0.3293(2) 0.0280(10) Uani 1 1 d .
O5 O 0.8836(3) 0.2225(2) 0.1946(2) 0.0270(9) Uani 1 1 d .
O6 O 0.5648(3) 0.3186(2) 0.2582(2) 0.0292(10) Uani 1 1 d .
O7 O 0.6849(3) 0.1855(3) 0.1627(2) 0.0312(10) Uani 1 1 d .
O8 O 0.7710(5) 0.2959(4) 0.0265(3) 0.0575(14) Uani 1 1 d D
O9 O 0.9379(3) 0.0224(3) 0.1067(2) 0.0352(10) Uani 1 1 d .
O10 O 0.9766(3) -0.1177(3) 0.0188(2) 0.0334(10) Uani 1 1 d .
O11 O 0.7962(4) 0.0555(3) -0.0016(3) 0.0617(15) Uani 1 1 d .
H11A H 0.7480 0.0186 0.0392 0.074 Uiso 1 1 calc R
C1 C 0.5718(5) 0.6630(3) 0.5107(3) 0.0214(12) Uani 1 1 d .
C2 C 0.6491(5) 0.6749(4) 0.5599(3) 0.0308(14) Uani 1 1 d .
H2 H 0.6365 0.6496 0.6117 0.037 Uiso 1 1 calc R
C3 C 0.7434(5) 0.7230(4) 0.5338(4) 0.0401(17) Uani 1 1 d .
H3 H 0.7959 0.7297 0.5678 0.048 Uiso 1 1 calc R
C4 C 0.7636(5) 0.7613(4) 0.4605(4) 0.0342(15) Uani 1 1 d .
H4 H 0.8304 0.7933 0.4432 0.041 Uiso 1 1 calc R
C5 C 0.6846(5) 0.7529(4) 0.4110(3) 0.0321(15) Uani 1 1 d .
H5 H 0.6976 0.7796 0.3598 0.038 Uiso 1 1 calc R
C6 C 0.5866(5) 0.7054(4) 0.4367(3) 0.0255(13) Uani 1 1 d .
C7 C 0.4998(5) 0.7011(4) 0.3836(3) 0.0254(13) Uani 1 1 d .
C8 C 0.4450(5) 0.7766(4) 0.3513(3) 0.0325(15) Uani 1 1 d .
H8 H 0.4646 0.8304 0.3627 0.039 Uiso 1 1 calc R
C9 C 0.3623(5) 0.7774(4) 0.3028(3) 0.0376(16) Uani 1 1 d .
H9 H 0.3240 0.8306 0.2827 0.045 Uiso 1 1 calc R
C10 C 0.3376(5) 0.6984(4) 0.2849(3) 0.0378(16) Uani 1 1 d .
H10 H 0.2827 0.6971 0.2510 0.045 Uiso 1 1 calc R
C11 C 0.3912(5) 0.6220(4) 0.3154(3) 0.0314(15) Uani 1 1 d .
H11 H 0.3729 0.5686 0.3021 0.038 Uiso 1 1 calc R
C12 C 0.4731(5) 0.6208(4) 0.3662(3) 0.0234(13) Uani 1 1 d .
C13 C 0.7952(5) 0.5226(4) 0.4214(3) 0.0269(14) Uani 1 1 d .
H13 H 0.7551 0.5726 0.3975 0.032 Uiso 1 1 calc R
C14 C 0.9237(5) 0.5057(4) 0.4045(3) 0.0293(14) Uani 1 1 d .
C15 C 0.9920(5) 0.5638(5) 0.3514(4) 0.0400(17) Uani 1 1 d .
C16 C 0.9819(5) 0.4338(4) 0.4399(3) 0.0289(14) Uani 1 1 d .
H16 H 1.0687 0.4226 0.4306 0.035 Uiso 1 1 calc R
C17 C 0.9122(5) 0.3784(4) 0.4889(3) 0.0290(14) Uani 1 1 d .
H17 H 0.9504 0.3276 0.5128 0.035 Uiso 1 1 calc R
C18 C 0.7854(5) 0.3980(4) 0.5030(3) 0.0299(14) Uani 1 1 d .
H18 H 0.7377 0.3593 0.5365 0.036 Uiso 1 1 calc R
C19 C 0.7871(7) 0.5572(5) 0.2039(4) 0.061(2) Uani 1 1 d .
H19A H 0.8587 0.5800 0.2145 0.073 Uiso 1 1 calc R
H19B H 0.7133 0.5988 0.2228 0.073 Uiso 1 1 calc R
C20 C 0.8017(7) 0.5518(5) 0.1187(4) 0.075(3) Uani 1 1 d .
H20A H 0.8816 0.5189 0.0981 0.112 Uiso 1 1 calc R
H20B H 0.7965 0.6105 0.0935 0.112 Uiso 1 1 calc R
H20C H 0.7367 0.5225 0.1082 0.112 Uiso 1 1 calc R
C21 C 0.8308(5) 0.2424(4) 0.3700(3) 0.0256(13) Uani 1 1 d .
C22 C 0.7839(5) 0.2043(4) 0.4432(3) 0.0320(15) Uani 1 1 d .
H22 H 0.6985 0.2138 0.4642 0.038 Uiso 1 1 calc R
C23 C 0.8623(6) 0.1528(4) 0.4848(3) 0.0380(16) Uani 1 1 d .
H23 H 0.8301 0.1281 0.5349 0.046 Uiso 1 1 calc R
C24 C 0.9859(6) 0.1366(4) 0.4551(3) 0.0394(17) Uani 1 1 d .
H24 H 1.0386 0.0995 0.4833 0.047 Uiso 1 1 calc R
C25 C 1.0323(5) 0.1756(4) 0.3829(3) 0.0330(15) Uani 1 1 d .
H25 H 1.1177 0.1647 0.3621 0.040 Uiso 1 1 calc R
C26 C 0.9577(5) 0.2296(4) 0.3406(3) 0.0238(13) Uani 1 1 d .
C27 C 1.0073(5) 0.2787(4) 0.2682(3) 0.0285(14) Uani 1 1 d .
C28 C 1.0965(5) 0.3314(4) 0.2667(3) 0.0311(15) Uani 1 1 d .
H28 H 1.1289 0.3320 0.3122 0.037 Uiso 1 1 calc R
C29 C 1.1401(5) 0.3831(4) 0.2017(4) 0.0426(18) Uani 1 1 d .
H29 H 1.1984 0.4203 0.2034 0.051 Uiso 1 1 calc R
C30 C 1.0974(5) 0.3794(4) 0.1346(3) 0.0399(17) Uani 1 1 d .
H30 H 1.1274 0.4135 0.0891 0.048 Uiso 1 1 calc R
C31 C 1.0116(5) 0.3265(4) 0.1334(3) 0.0321(15) Uani 1 1 d .
H31 H 0.9832 0.3247 0.0866 0.038 Uiso 1 1 calc R
C32 C 0.9651(5) 0.2758(4) 0.1980(3) 0.0256(13) Uani 1 1 d .
C33 C 0.7444(5) 0.0618(4) 0.3380(3) 0.0301(15) Uani 1 1 d .
H33 H 0.8285 0.0676 0.3204 0.036 Uiso 1 1 calc R
C34 C 0.7158(5) -0.0147(4) 0.3765(3) 0.0408(17) Uani 1 1 d .
H34 H 0.7780 -0.0606 0.3856 0.049 Uiso 1 1 calc R
C35 C 0.5933(6) -0.0229(4) 0.4018(3) 0.0369(15) Uani 1 1 d .
H35 H 0.5697 -0.0751 0.4288 0.044 Uiso 1 1 calc R
C36 C 0.5057(5) 0.0450(4) 0.3877(3) 0.0303(14) Uani 1 1 d .
C37 C 0.3775(6) 0.0378(4) 0.4073(4) 0.0438(17) Uani 1 1 d .
C38 C 0.5433(5) 0.1202(4) 0.3489(3) 0.0298(14) Uani 1 1 d .
H38 H 0.4830 0.1675 0.3399 0.036 Uiso 1 1 calc R
C39 C 0.5154(5) 0.3512(4) 0.1968(3) 0.0286(14) Uani 1 1 d .
C40 C 0.5083(5) 0.4407(4) 0.1779(3) 0.0332(15) Uani 1 1 d .
H40 H 0.5393 0.4756 0.2084 0.040 Uiso 1 1 calc R
C41 C 0.4575(5) 0.4801(5) 0.1160(3) 0.0447(17) Uani 1 1 d .
H41 H 0.4535 0.5410 0.1041 0.054 Uiso 1 1 calc R
C42 C 0.4124(5) 0.4277(5) 0.0718(4) 0.0446(18) Uani 1 1 d .
H42 H 0.3772 0.4529 0.0290 0.054 Uiso 1 1 calc R
C43 C 0.4186(5) 0.3405(5) 0.0897(3) 0.0426(18) Uani 1 1 d .
H43 H 0.3876 0.3058 0.0588 0.051 Uiso 1 1 calc R
C44 C 0.4687(5) 0.3007(4) 0.1516(3) 0.0317(15) Uani 1 1 d .
C45 C 0.4696(5) 0.2064(4) 0.1672(3) 0.0294(15) Uani 1 1 d .
C46 C 0.3627(5) 0.1678(4) 0.1769(3) 0.0429(18) Uani 1 1 d .
H46 H 0.2867 0.2036 0.1761 0.051 Uiso 1 1 calc R
C47 C 0.3660(6) 0.0788(5) 0.1875(4) 0.050(2) Uani 1 1 d .
H47 H 0.2922 0.0542 0.1953 0.060 Uiso 1 1 calc R
C48 C 0.4765(6) 0.0247(5) 0.1870(4) 0.052(2) Uani 1 1 d .
H48 H 0.4791 -0.0367 0.1924 0.062 Uiso 1 1 calc R
C49 C 0.5828(5) 0.0620(4) 0.1786(3) 0.0371(17) Uani 1 1 d .
H49 H 0.6588 0.0259 0.1781 0.044 Uiso 1 1 calc R
C50 C 0.5791(5) 0.1507(4) 0.1709(3) 0.0310(15) Uani 1 1 d .
C51 C 0.7732(9) 0.3500(7) -0.0414(6) 0.114(4) Uani 1 1 d .
H51A H 0.7501 0.4110 -0.0268 0.136 Uiso 1 1 calc R
H51B H 0.7108 0.3362 -0.0686 0.136 Uiso 1 1 calc R
C52 C 0.8869(8) 0.3426(7) -0.0933(5) 0.112(4) Uani 1 1 d .
H52A H 0.9488 0.3586 -0.0677 0.169 Uiso 1 1 calc R
H52B H 0.8809 0.3816 -0.1396 0.169 Uiso 1 1 calc R
H52C H 0.9104 0.2826 -0.1086 0.169 Uiso 1 1 calc R
C53 C 0.7286(8) 0.0725(8) -0.0580(6) 0.176(7) Uani 1 1 d .
H53A H 0.7178 0.0158 -0.0747 0.211 Uiso 1 1 calc R
H53B H 0.7787 0.1014 -0.1032 0.211 Uiso 1 1 calc R
C54 C 0.6139(8) 0.1220(7) -0.0435(5) 0.128(5) Uani 1 1 d .
H54A H 0.5543 0.0866 -0.0126 0.191 Uiso 1 1 calc R
H54B H 0.5895 0.1423 -0.0930 0.191 Uiso 1 1 calc R
H54C H 0.6170 0.1721 -0.0146 0.191 Uiso 1 1 calc R
C55 C 0.9680(5) -0.0280(4) 0.1670(3) 0.0311(14) Uani 1 1 d .
C56 C 1.0347(5) 0.0029(4) 0.2147(3) 0.0384(17) Uani 1 1 d .
H56 H 1.0583 0.0593 0.2035 0.046 Uiso 1 1 calc R
C57 C 1.0666(5) -0.0471(5) 0.2778(4) 0.0465(19) Uani 1 1 d .
H57 H 1.1129 -0.0255 0.3092 0.056 Uiso 1 1 calc R
C58 C 1.0311(5) -0.1293(5) 0.2955(3) 0.0435(18) Uani 1 1 d .
H58 H 1.0539 -0.1645 0.3384 0.052 Uiso 1 1 calc R
C59 C 0.9628(5) -0.1586(4) 0.2501(3) 0.0402(16) Uani 1 1 d .
H59 H 0.9377 -0.2144 0.2628 0.048 Uiso 1 1 calc R
C60 C 0.9287(5) -0.1091(4) 0.1858(3) 0.0312(15) Uani 1 1 d .
C61 C 0.8445(5) -0.1419(4) 0.1434(3) 0.0322(15) Uani 1 1 d .
C62 C 0.7379(5) -0.1705(4) 0.1833(3) 0.0417(17) Uani 1 1 d .
H62 H 0.7178 -0.1683 0.2384 0.050 Uiso 1 1 calc R
C63 C 0.6595(6) -0.2021(4) 0.1464(4) 0.0488(19) Uani 1 1 d .
H63 H 0.5868 -0.2219 0.1755 0.059 Uiso 1 1 calc R
C64 C 0.6882(6) -0.2046(5) 0.0664(4) 0.054(2) Uani 1 1 d .
H64 H 0.6354 -0.2267 0.0399 0.065 Uiso 1 1 calc R
C65 C 0.7927(6) -0.1752(4) 0.0249(4) 0.0439(18) Uani 1 1 d .
H65 H 0.8101 -0.1761 -0.0303 0.053 Uiso 1 1 calc R
C66 C 0.8739(5) -0.1441(4) 0.0611(3) 0.0338(15) Uani 1 1 d .
H8A H 0.709(7) 0.288(9) 0.062(5) 0.23(7) Uiso 1 1 d D
H3A H 0.828(4) 0.430(2) 0.236(3) 0.05(2) Uiso 1 1 d D

loop_
_atom_site_aniso_label
_atom_site_aniso_U_11
_atom_site_aniso_U_22
_atom_site_aniso_U_33
_atom_site_aniso_U_23
_atom_site_aniso_U_13
_atom_site_aniso_U_12
Mn1 0.0301(7) 0.0202(7) 0.0207(7) -0.0066(6) -0.0042(5) -0.0010(5)
Mn2 0.0247(5) 0.0286(6) 0.0251(5) -0.0122(4) -0.0022(4) -0.0013(4)
Mn3 0.0356(8) 0.0307(8) 0.0216(7) -0.0098(6) -0.0023(5) 0.0021(6)
Na1 0.0367(13) 0.0231(14) 0.0242(12) -0.0084(10) -0.0022(10) -0.0001(10)
Na2 0.0348(14) 0.0335(15) 0.0267(12) -0.0108(11) -0.0021(10) 0.0007(11)
N1 0.036(3) 0.014(3) 0.029(3) -0.007(2) -0.006(2) -0.002(2)
N2 0.048(4) 0.064(5) 0.059(4) 0.013(4) -0.001(3) -0.019(3)
N3 0.026(3) 0.022(3) 0.029(3) -0.005(2) -0.006(2) 0.002(2)
N4 0.035(4) 0.063(5) 0.082(5) 0.015(4) -0.004(3) -0.014(3)
O1 0.028(2) 0.026(2) 0.021(2) -0.0070(18) 0.0040(16) -0.0098(18)
O2 0.032(2) 0.019(2) 0.021(2) -0.0049(18) -0.0018(17) 0.0035(17)
O3 0.054(3) 0.029(3) 0.048(3) -0.003(2) -0.007(2) 0.001(3)
O4 0.029(2) 0.029(3) 0.028(2) -0.0152(19) -0.0072(17) 0.0018(18)
O5 0.022(2) 0.028(2) 0.030(2) -0.0109(19) -0.0007(16) 0.0001(17)
O6 0.029(2) 0.033(3) 0.025(2) -0.012(2) -0.0101(17) 0.0073(18)
O7 0.018(2) 0.047(3) 0.030(2) -0.025(2) 0.0003(16) -0.0048(19)
O8 0.059(4) 0.058(4) 0.048(3) 0.007(3) -0.009(3) 0.007(3)
O9 0.053(3) 0.026(3) 0.023(2) -0.0068(19) -0.0038(19) 0.004(2)
O10 0.042(3) 0.026(3) 0.027(2) -0.0082(19) 0.0068(18) -0.006(2)
O11 0.048(3) 0.071(4) 0.073(3) -0.032(3) -0.030(3) 0.014(3)
C1 0.025(3) 0.014(3) 0.024(3) -0.006(3) -0.003(2) 0.002(2)
C2 0.036(4) 0.028(4) 0.028(3) -0.009(3) -0.009(3) 0.001(3)
C3 0.035(4) 0.036(4) 0.055(4) -0.010(4) -0.020(3) -0.004(3)
C4 0.027(3) 0.023(4) 0.054(4) 0.004(3) -0.011(3) -0.009(3)
C5 0.042(4) 0.017(3) 0.038(4) -0.003(3) -0.015(3) 0.002(3)
C6 0.028(3) 0.016(3) 0.032(3) -0.004(3) -0.004(3) 0.000(2)
C7 0.026(3) 0.027(4) 0.022(3) -0.005(3) -0.003(2) 0.001(3)
C8 0.030(3) 0.031(4) 0.037(4) -0.005(3) -0.010(3) 0.000(3)
C9 0.037(4) 0.040(4) 0.036(4) 0.000(3) -0.015(3) 0.004(3)
C10 0.034(4) 0.047(5) 0.035(4) -0.006(3) -0.014(3) 0.001(3)
C11 0.038(4) 0.033(4) 0.026(3) -0.005(3) -0.012(3) -0.005(3)
C12 0.024(3) 0.028(4) 0.014(3) -0.002(3) 0.002(2) 0.001(3)
C13 0.040(4) 0.014(3) 0.027(3) -0.002(3) -0.008(3) -0.001(3)
C14 0.025(3) 0.036(4) 0.029(3) -0.010(3) -0.006(3) -0.006(3)
C15 0.028(4) 0.052(5) 0.041(4) -0.014(4) 0.001(3) -0.013(3)
C16 0.022(3) 0.035(4) 0.030(3) -0.012(3) -0.003(3) -0.001(3)
C17 0.038(4) 0.024(4) 0.027(3) -0.004(3) -0.013(3) 0.001(3)
C18 0.037(4) 0.018(4) 0.032(3) -0.006(3) -0.001(3) -0.002(3)
C19 0.087(6) 0.044(5) 0.054(5) 0.010(4) -0.008(4) -0.033(4)
C20 0.067(6) 0.092(8) 0.054(5) 0.005(5) 0.002(4) 0.000(5)
C21 0.038(4) 0.023(4) 0.018(3) -0.009(3) -0.005(3) -0.005(3)
C22 0.034(4) 0.037(4) 0.029(3) -0.013(3) -0.007(3) -0.011(3)
C23 0.048(4) 0.038(4) 0.032(4) -0.003(3) -0.012(3) -0.009(3)
C24 0.047(4) 0.040(4) 0.038(4) 0.004(3) -0.024(3) -0.009(3)
C25 0.030(4) 0.039(4) 0.032(4) -0.010(3) -0.008(3) -0.005(3)
C26 0.031(3) 0.020(3) 0.023(3) -0.011(3) -0.010(3) -0.002(3)
C27 0.025(3) 0.029(4) 0.030(3) -0.011(3) -0.005(3) 0.002(3)
C28 0.027(3) 0.034(4) 0.031(3) -0.013(3) -0.002(3) -0.002(3)
C29 0.036(4) 0.045(5) 0.048(4) -0.017(4) 0.000(3) -0.012(3)
C30 0.041(4) 0.045(5) 0.032(4) 0.000(3) 0.004(3) -0.018(3)
C31 0.038(4) 0.034(4) 0.024(3) 0.001(3) -0.008(3) -0.006(3)
C32 0.019(3) 0.024(4) 0.034(3) -0.007(3) -0.005(2) -0.002(2)
C33 0.028(3) 0.022(4) 0.041(4) -0.016(3) -0.006(3) 0.002(3)
C34 0.034(4) 0.038(4) 0.052(4) -0.014(4) -0.013(3) 0.003(3)
C35 0.055(4) 0.020(4) 0.036(4) 0.000(3) -0.011(3) -0.003(3)
C36 0.029(4) 0.024(4) 0.038(4) -0.009(3) -0.006(3) -0.001(3)
C37 0.040(4) 0.040(5) 0.052(4) -0.003(4) -0.009(3) -0.009(3)
C38 0.028(3) 0.028(4) 0.033(3) -0.009(3) -0.010(3) 0.007(3)
C39 0.015(3) 0.037(4) 0.032(3) -0.008(3) 0.001(2) 0.000(3)
C40 0.038(4) 0.029(4) 0.032(4) 0.003(3) -0.006(3) -0.007(3)
C41 0.041(4) 0.045(5) 0.044(4) 0.014(4) -0.005(3) -0.007(3)
C42 0.042(4) 0.058(5) 0.033(4) 0.005(4) -0.017(3) 0.001(4)
C43 0.035(4) 0.061(5) 0.035(4) -0.014(4) -0.009(3) -0.005(3)
C44 0.022(3) 0.049(5) 0.024(3) -0.016(3) 0.000(2) -0.006(3)
C45 0.029(3) 0.035(4) 0.028(3) -0.020(3) -0.008(3) -0.001(3)
C46 0.028(4) 0.052(5) 0.051(4) -0.024(4) -0.003(3) -0.008(3)
C47 0.038(4) 0.058(5) 0.060(5) -0.032(4) -0.007(3) -0.017(4)
C48 0.053(5) 0.046(5) 0.061(5) -0.029(4) -0.006(4) -0.016(4)
C49 0.035(4) 0.037(4) 0.042(4) -0.026(3) -0.006(3) -0.003(3)
C50 0.029(3) 0.034(4) 0.031(3) -0.023(3) -0.003(3) -0.001(3)
C51 0.102(9) 0.131(11) 0.085(8) 0.041(7) -0.014(6) 0.019(7)
C52 0.100(9) 0.140(11) 0.071(7) 0.020(7) 0.011(6) 0.008(7)
C53 0.080(7) 0.296(16) 0.172(10) -0.197(11) -0.097(7) 0.116(8)
C54 0.098(8) 0.176(12) 0.119(8) -0.070(8) -0.078(7) 0.060(7)
C55 0.027(3) 0.030(4) 0.033(4) -0.011(3) -0.002(3) 0.006(3)
C56 0.029(4) 0.046(5) 0.039(4) -0.017(3) -0.004(3) 0.003(3)
C57 0.034(4) 0.071(6) 0.037(4) -0.017(4) -0.011(3) 0.001(4)
C58 0.036(4) 0.058(5) 0.034(4) 0.006(4) -0.014(3) 0.009(3)
C59 0.039(4) 0.042(5) 0.037(4) 0.001(3) -0.008(3) 0.001(3)
C60 0.024(3) 0.035(4) 0.032(4) -0.004(3) -0.002(3) 0.002(3)
C61 0.030(4) 0.035(4) 0.028(3) -0.001(3) 0.002(3) -0.004(3)
C62 0.046(4) 0.052(5) 0.024(3) -0.003(3) -0.002(3) -0.002(3)
C63 0.039(4) 0.053(5) 0.054(5) -0.016(4) 0.004(3) -0.017(4)
C64 0.053(5) 0.062(5) 0.055(5) -0.032(4) -0.014(4) -0.013(4)
C65 0.048(4) 0.048(5) 0.035(4) -0.014(3) -0.001(3) -0.008(3)
C66 0.036(4) 0.031(4) 0.031(3) -0.008(3) 0.006(3) -0.008(3)

loop_
_atom_type_symbol
_atom_type_description
_atom_type_scat_dispersion_real
_atom_type_scat_dispersion_imag
_atom_type_scat_source
C C 0.0033 0.0016 'International Tables Vol C Tables 4.2.6.8 and 6.1.1.4'
H H 0.0000 0.0000 'International Tables Vol C Tables 4.2.6.8 and 6.1.1.4'
N N 0.0061 0.0033 'International Tables Vol C Tables 4.2.6.8 and 6.1.1.4'
O O 0.0106 0.0060 'International Tables Vol C Tables 4.2.6.8 and 6.1.1.4'
Na Na 0.0362 0.0249 'International Tables Vol C Tables 4.2.6.8 and 6.1.1.4'
Mn Mn 0.3368 0.7283 'International Tables Vol C Tables 4.2.6.8 and 6.1.1.4'

loop_
_geom_angle_atom_site_label_1
_geom_angle_atom_site_label_2
_geom_angle_atom_site_label_3
_geom_angle
_geom_angle_site_symmetry_1
_geom_angle_site_symmetry_3
O1 Mn1 O1 180.00(18) . 2_666
O1 Mn1 O2 92.05(15) . .
O1 Mn1 O2 87.95(15) 2_666 .
O1 Mn1 O2 87.95(15) . 2_666
O1 Mn1 O2 92.05(15) 2_666 2_666
O2 Mn1 O2 180.000(1) . 2_666
O1 Mn1 N1 81.37(14) . 2_666
O1 Mn1 N1 98.63(14) 2_666 2_666
O2 Mn1 N1 96.70(15) . 2_666
O2 Mn1 N1 83.30(15) 2_666 2_666
O1 Mn1 N1 98.63(14) . .
O1 Mn1 N1 81.37(14) 2_666 .
O2 Mn1 N1 83.30(15) . .
O2 Mn1 N1 96.70(15) 2_666 .
N1 Mn1 N1 180.0(2) 2_666 .
O1 Mn1 Na1 133.91(11) . .
O1 Mn1 Na1 46.09(11) 2_666 .
O2 Mn1 Na1 45.90(11) . .
O2 Mn1 Na1 134.10(11) 2_666 .
N1 Mn1 Na1 115.80(10) 2_666 .
N1 Mn1 Na1 64.20(10) . .
O1 Mn1 Na1 46.09(11) . 2_666
O1 Mn1 Na1 133.91(11) 2_666 2_666
O2 Mn1 Na1 134.10(11) . 2_666
O2 Mn1 Na1 45.90(11) 2_666 2_666
N1 Mn1 Na1 64.20(10) 2_666 2_666
N1 Mn1 Na1 115.80(10) . 2_666
Na1 Mn1 Na1 180.000(1) . 2_666
O4 Mn2 O7 177.82(16) . .
O4 Mn2 O5 92.28(14) . .
O7 Mn2 O5 85.84(14) . .
O4 Mn2 O6 88.42(15) . .
O7 Mn2 O6 93.75(15) . .
O5 Mn2 O6 145.39(17) . .
O4 Mn2 N3 91.17(16) . .
O7 Mn2 N3 88.55(16) . .
O5 Mn2 N3 113.03(17) . .
O6 Mn2 N3 101.55(17) . .
O4 Mn2 Na1 42.70(12) . .
O7 Mn2 Na1 139.34(13) . .
O5 Mn2 Na1 117.39(11) . .
O6 Mn2 Na1 47.76(10) . .
N3 Mn2 Na1 109.11(12) . .
O4 Mn2 Na2 136.27(12) . .
O7 Mn2 Na2 41.97(11) . .
O5 Mn2 Na2 44.17(10) . .
O6 Mn2 Na2 123.71(11) . .
N3 Mn2 Na2 107.88(12) . .
Na1 Mn2 Na2 143.01(7) . .
O10 Mn3 O10 180.00(5) . 2_755
O10 Mn3 O9 91.69(16) . .
O10 Mn3 O9 88.31(16) 2_755 .
O10 Mn3 O9 88.31(16) . 2_755
O10 Mn3 O9 91.69(16) 2_755 2_755
O9 Mn3 O9 180.0(3) . 2_755
O10 Mn3 O11 96.56(17) . .
O10 Mn3 O11 83.44(17) 2_755 .
O9 Mn3 O11 78.57(16) . .
O9 Mn3 O11 101.43(16) 2_755 .
O10 Mn3 O11 83.44(17) . 2_755
O10 Mn3 O11 96.56(17) 2_755 2_755
O9 Mn3 O11 101.43(16) . 2_755
O9 Mn3 O11 78.57(16) 2_755 2_755
O11 Mn3 O11 180.0(2) . 2_755
O10 Mn3 Na2 132.85(12) . .
O10 Mn3 Na2 47.15(12) 2_755 .
O9 Mn3 Na2 48.63(13) . .
O9 Mn3 Na2 131.37(13) 2_755 .
O11 Mn3 Na2 56.70(11) . .
O11 Mn3 Na2 123.30(11) 2_755 .
O10 Mn3 Na2 47.15(12) . 2_755
O10 Mn3 Na2 132.85(12) 2_755 2_755
O9 Mn3 Na2 131.37(13) . 2_755
O9 Mn3 Na2 48.63(13) 2_755 2_755
O11 Mn3 Na2 123.30(11) . 2_755
O11 Mn3 Na2 56.70(11) 2_755 2_755
Na2 Mn3 Na2 180.00(7) . 2_755
O4 Na1 O2 155.16(14) . .
O4 Na1 O1 96.79(16) . 2_666
O2 Na1 O1 69.79(14) . 2_666
O4 Na1 O3 84.87(17) . .
O2 Na1 O3 97.97(17) . .
O1 Na1 O3 153.17(15) 2_666 .
O4 Na1 O6 69.55(13) . .
O2 Na1 O6 133.40(15) . .
O1 Na1 O6 106.31(14) 2_666 .
O3 Na1 O6 99.38(15) . .
O4 Na1 Mn1 122.98(12) . .
O2 Na1 Mn1 36.42(9) . .
O1 Na1 Mn1 36.27(9) 2_666 .
O3 Na1 Mn1 122.69(12) . .
O6 Na1 Mn1 135.71(12) . .
O4 Na1 Mn2 34.63(8) . .
O2 Na1 Mn2 169.72(11) . .
O1 Na1 Mn2 111.48(12) 2_666 .
O3 Na1 Mn2 84.91(12) . .
O6 Na1 Mn2 36.38(9) . .
Mn1 Na1 Mn2 147.23(8) . .
O4 Na1 H3A 66.7(7) . .
O2 Na1 H3A 115.1(8) . .
O1 Na1 H3A 150.8(11) 2_666 .
O3 Na1 H3A 18.3(7) . .
O6 Na1 H3A 90.7(11) . .
Mn1 Na1 H3A 133.5(11) . .
Mn2 Na1 H3A 69.1(8) . .
O10 Na2 O7 162.51(15) 2_755 .
O10 Na2 O9 70.46(15) 2_755 .
O7 Na2 O9 101.58(17) . .
O10 Na2 O5 127.52(14) 2_755 .
O7 Na2 O5 68.13(12) . .
O9 Na2 O5 98.40(15) . .
O10 Na2 O8 105.38(19) 2_755 .
O7 Na2 O8 77.83(19) . .
O9 Na2 O8 163.90(17) . .
O5 Na2 O8 96.28(17) . .
O10 Na2 O11 69.79(14) 2_755 .
O7 Na2 O11 92.78(14) . .
O9 Na2 O11 65.64(14) . .
O5 Na2 O11 152.89(17) . .
O8 Na2 O11 98.26(17) . .
O10 Na2 Mn3 37.65(10) 2_755 .
O7 Na2 Mn3 127.96(13) . .
O9 Na2 Mn3 38.16(9) . .
O5 Na2 Mn3 130.76(12) . .
O8 Na2 Mn3 130.69(15) . .
O11 Na2 Mn3 47.43(10) . .
O10 Na2 Mn2 161.85(12) 2_755 .
O7 Na2 Mn2 33.81(8) . .
O9 Na2 Mn2 105.00(12) . .
O5 Na2 Mn2 34.54(9) . .
O8 Na2 Mn2 83.61(15) . .
O11 Na2 Mn2 125.32(13) . .
Mn3 Na2 Mn2 142.81(8) . .
O10 Na2 H8A 123.9(14) 2_755 .
O7 Na2 H8A 57.7(10) . .
O9 Na2 H8A 153.4(19) . .
O5 Na2 H8A 89(2) . .
O8 Na2 H8A 20.2(9) . .
O11 Na2 H8A 97(3) . .
Mn3 Na2 H8A 140(3) . .
Mn2 Na2 H8A 68.0(18) . .
C18 N1 C13 118.9(5) . .
C18 N1 Mn1 120.5(4) . .
C13 N1 Mn1 120.6(4) . .
C33 N3 C38 117.5(5) . .
C33 N3 Mn2 120.9(4) . .
C38 N3 Mn2 121.0(4) . .
C1 O1 Mn1 119.8(3) . .
C1 O1 Na1 129.2(3) . 2_666
Mn1 O1 Na1 97.64(16) . 2_666
C12 O2 Mn1 126.4(3) . .
C12 O2 Na1 134.8(3) . .
Mn1 O2 Na1 97.68(17) . .
C19 O3 Na1 135.6(4) . .
C19 O3 H3A 122(4) . .
Na1 O3 H3A 101(4) . .
C21 O4 Mn2 116.1(3) . .
C21 O4 Na1 140.1(3) . .
Mn2 O4 Na1 102.67(16) . .
C32 O5 Mn2 123.9(3) . .
C32 O5 Na2 123.0(3) . .
Mn2 O5 Na2 101.29(14) . .
C39 O6 Mn2 122.0(3) . .
C39 O6 Na1 119.4(3) . .
Mn2 O6 Na1 95.86(13) . .
C50 O7 Mn2 120.1(3) . .
C50 O7 Na2 133.7(3) . .
Mn2 O7 Na2 104.22(15) . .
C51 O8 Na2 142.9(6) . .
C51 O8 H8A 127(9) . .
Na2 O8 H8A 87(9) . .
C55 O9 Mn3 125.1(4) . .
C55 O9 Na2 138.5(3) . .
Mn3 O9 Na2 93.21(17) . .
C66 O10 Mn3 123.6(4) . .
C66 O10 Na2 137.9(3) . 2_755
Mn3 O10 Na2 95.20(16) . 2_755
C53 O11 Mn3 134.5(5) . .
C53 O11 Na2 128.8(6) . .
Mn3 O11 Na2 75.87(12) . .
C53 O11 H11A 104.3 . .
Mn3 O11 H11A 104.3 . .
Na2 O11 H11A 104.3 . .
O1 C1 C6 121.0(4) . .
O1 C1 C2 119.9(5) . .
C6 C1 C2 119.1(5) . .
C3 C2 C1 120.2(5) . .
C3 C2 H2 119.9 . .
C1 C2 H2 119.9 . .
C4 C3 C2 121.8(5) . .
C4 C3 H3 119.1 . .
C2 C3 H3 119.1 . .
C3 C4 C5 119.1(5) . .
C3 C4 H4 120.5 . .
C5 C4 H4 120.5 . .
C4 C5 C6 120.3(6) . .
C4 C5 H5 119.9 . .
C6 C5 H5 119.9 . .
C1 C6 C5 119.5(5) . .
C1 C6 C7 121.5(5) . .
C5 C6 C7 119.1(5) . .
C8 C7 C12 119.1(5) . .
C8 C7 C6 119.8(5) . .
C12 C7 C6 121.1(5) . .
C7 C8 C9 122.9(5) . .
C7 C8 H8 118.5 . .
C9 C8 H8 118.5 . .
C10 C9 C8 117.9(6) . .
C10 C9 H9 121.1 . .
C8 C9 H9 121.1 . .
C11 C10 C9 120.8(5) . .
C11 C10 H10 119.6 . .
C9 C10 H10 119.6 . .
C10 C11 C12 121.6(5) . .
C10 C11 H11 119.2 . .
C12 C11 H11 119.2 . .
O2 C12 C7 123.7(4) . .
O2 C12 C11 118.6(5) . .
C7 C12 C11 117.7(5) . .
N1 C13 C14 121.0(5) . .
N1 C13 H13 119.5 . .
C14 C13 H13 119.5 . .
C16 C14 C13 119.4(5) . .
C16 C14 C15 121.0(6) . .
C13 C14 C15 119.5(6) . .
N2 C15 C14 178.9(8) . .
C14 C16 C17 119.0(5) . .
C14 C16 H16 120.5 . .
C17 C16 H16 120.5 . .
C16 C17 C18 119.1(6) . .
C16 C17 H17 120.5 . .
C18 C17 H17 120.5 . .
N1 C18 C17 122.4(5) . .
N1 C18 H18 118.8 . .
C17 C18 H18 118.8 . .
O3 C19 C20 112.9(6) . .
O3 C19 H19A 109.0 . .
C20 C19 H19A 109.0 . .
O3 C19 H19B 109.0 . .
C20 C19 H19B 109.0 . .
H19A C19 H19B 107.8 . .
C19 C20 H20A 109.5 . .
C19 C20 H20B 109.5 . .
H20A C20 H20B 109.5 . .
C19 C20 H20C 109.5 . .
H20A C20 H20C 109.5 . .
H20B C20 H20C 109.5 . .
O4 C21 C22 119.6(5) . .
O4 C21 C26 121.0(5) . .
C22 C21 C26 119.5(5) . .
C23 C22 C21 119.8(6) . .
C23 C22 H22 120.1 . .
C21 C22 H22 120.1 . .
C24 C23 C22 121.3(6) . .
C24 C23 H23 119.4 . .
C22 C23 H23 119.4 . .
C23 C24 C25 118.7(6) . .
C23 C24 H24 120.6 . .
C25 C24 H24 120.6 . .
C26 C25 C24 121.8(6) . .
C26 C25 H25 119.1 . .
C24 C25 H25 119.1 . .
C25 C26 C21 118.9(5) . .
C25 C26 C27 122.2(5) . .
C21 C26 C27 118.8(5) . .
C28 C27 C32 117.3(5) . .
C28 C27 C26 120.7(5) . .
C32 C27 C26 122.0(5) . .
C29 C28 C27 122.8(5) . .
C29 C28 H28 118.6 . .
C27 C28 H28 118.6 . .
C30 C29 C28 118.7(5) . .
C30 C29 H29 120.6 . .
C28 C29 H29 120.6 . .
C31 C30 C29 119.9(6) . .
C31 C30 H30 120.0 . .
C29 C30 H30 120.0 . .
C30 C31 C32 122.3(5) . .
C30 C31 H31 118.9 . .
C32 C31 H31 118.9 . .
O5 C32 C31 121.0(4) . .
O5 C32 C27 120.1(5) . .
C31 C32 C27 118.9(5) . .
N3 C33 C34 124.1(5) . .
N3 C33 H33 117.9 . .
C34 C33 H33 117.9 . .
C33 C34 C35 117.7(6) . .
C33 C34 H34 121.2 . .
C35 C34 H34 121.2 . .
C36 C35 C34 119.6(6) . .
C36 C35 H35 120.2 . .
C34 C35 H35 120.2 . .
C35 C36 C38 118.6(5) . .
C35 C36 C37 122.0(6) . .
C38 C36 C37 119.2(6) . .
N4 C37 C36 177.3(8) . .
N3 C38 C36 122.5(5) . .
N3 C38 H38 118.8 . .
C36 C38 H38 118.8 . .
O6 C39 C44 123.4(6) . .
O6 C39 C40 118.4(5) . .
C44 C39 C40 118.2(5) . .
C41 C40 C39 122.3(5) . .
C41 C40 H40 118.8 . .
C39 C40 H40 118.8 . .
C40 C41 C42 118.0(6) . .
C40 C41 H41 121.0 . .
C42 C41 H41 121.0 . .
C43 C42 C41 120.3(6) . .
C43 C42 H42 119.9 . .
C41 C42 H42 119.9 . .
C42 C43 C44 122.0(6) . .
C42 C43 H43 119.0 . .
C44 C43 H43 119.0 . .
C43 C44 C39 119.2(6) . .
C43 C44 C45 118.1(5) . .
C39 C44 C45 122.7(5) . .
C46 C45 C50 117.1(6) . .
C46 C45 C44 121.8(5) . .
C50 C45 C44 121.1(5) . .
C47 C46 C45 121.1(6) . .
C47 C46 H46 119.4 . .
C45 C46 H46 119.4 . .
C46 C47 C48 120.7(6) . .
C46 C47 H47 119.7 . .
C48 C47 H47 119.7 . .
C49 C48 C47 118.8(7) . .
C49 C48 H48 120.6 . .
C47 C48 H48 120.6 . .
C50 C49 C48 120.6(6) . .
C50 C49 H49 119.7 . .
C48 C49 H49 119.7 . .
O7 C50 C49 119.3(5) . .
O7 C50 C45 119.0(5) . .
C49 C50 C45 121.6(5) . .
O8 C51 C52 114.3(8) . .
O8 C51 H51A 108.7 . .
C52 C51 H51A 108.7 . .
O8 C51 H51B 108.7 . .
C52 C51 H51B 108.7 . .
H51A C51 H51B 107.6 . .
C51 C52 H52A 109.5 . .
C51 C52 H52B 109.5 . .
H52A C52 H52B 109.5 . .
C51 C52 H52C 109.5 . .
H52A C52 H52C 109.5 . .
H52B C52 H52C 109.5 . .
O11 C53 C54 120.6(7) . .
O11 C53 H53A 107.2 . .
C54 C53 H53A 107.2 . .
O11 C53 H53B 107.2 . .
C54 C53 H53B 107.2 . .
H53A C53 H53B 106.8 . .
C53 C54 H54A 109.5 . .
C53 C54 H54B 109.5 . .
H54A C54 H54B 109.5 . .
C53 C54 H54C 109.5 . .
H54A C54 H54C 109.5 . .
H54B C54 H54C 109.5 . .
O9 C55 C60 121.2(5) . .
O9 C55 C56 119.5(6) . .
C60 C55 C56 119.3(6) . .
C57 C56 C55 121.0(6) . .
C57 C56 H56 119.5 . .
C55 C56 H56 119.5 . .
C56 C57 C58 120.0(6) . .
C56 C57 H57 120.0 . .
C58 C57 H57 120.0 . .
C59 C58 C57 119.0(6) . .
C59 C58 H58 120.5 . .
C57 C58 H58 120.5 . .
C58 C59 C60 122.2(6) . .
C58 C59 H59 118.9 . .
C60 C59 H59 118.9 . .
C55 C60 C59 118.4(5) . .
C55 C60 C61 122.3(5) . .
C59 C60 C61 119.2(6) . .
C62 C61 C66 118.9(5) . .
C62 C61 C60 120.8(5) . .
C66 C61 C60 120.3(5) . .
C63 C62 C61 122.4(6) . .
C63 C62 H62 118.8 . .
C61 C62 H62 118.8 . .
C62 C63 C64 118.8(6) . .
C62 C63 H63 120.6 . .
C64 C63 H63 120.6 . .
C65 C64 C63 120.1(5) . .
C65 C64 H64 119.9 . .
C63 C64 H64 119.9 . .
C64 C65 C66 122.0(6) . .
C64 C65 H65 119.0 . .
C66 C65 H65 119.0 . .
O10 C66 C65 120.4(5) . .
O10 C66 C61 121.8(5) . .
C65 C66 C61 117.8(5) . .

loop_
_geom_bond_atom_site_label_1
_geom_bond_atom_site_label_2
_geom_bond_distance
_geom_bond_site_symmetry_2
Mn1 O1 1.900(3) .
Mn1 O1 1.900(3) 2_666
Mn1 O2 1.906(3) .
Mn1 O2 1.906(3) 2_666
Mn1 N1 2.495(4) 2_666
Mn1 N1 2.495(4) .
Mn1 Na1 3.183(2) .
Mn1 Na1 3.183(2) 2_666
Mn2 O4 1.882(3) .
Mn2 O7 1.891(3) .
Mn2 O5 1.905(3) .
Mn2 O6 1.926(4) .
Mn2 N3 2.191(5) .
Mn2 Na1 3.231(2) .
Mn2 Na2 3.295(2) .
Mn3 O10 1.886(4) .
Mn3 O10 1.886(4) 2_755
Mn3 O9 1.903(4) .
Mn3 O9 1.903(4) 2_755
Mn3 O11 2.335(4) .
Mn3 O11 2.335(4) 2_755
Mn3 Na2 3.075(2) .
Mn3 Na2 3.075(2) 2_755
Na1 O4 2.246(4) .
Na1 O2 2.306(4) .
Na1 O1 2.313(4) 2_666
Na1 O3 2.362(5) .
Na1 O6 2.405(4) .
Na1 H3A 2.67(5) .
Na2 O10 2.264(4) 2_755
Na2 O7 2.273(4) .
Na2 O9 2.311(5) .
Na2 O5 2.341(4) .
Na2 O8 2.350(6) .
Na2 O11 2.650(4) .
Na2 H8A 2.45(13) .
N1 C18 1.336(7) .
N1 C13 1.350(6) .
N2 C15 1.145(7) .
N3 C33 1.336(7) .
N3 C38 1.339(6) .
N4 C37 1.146(7) .
O1 C1 1.344(6) .
O1 Na1 2.313(4) 2_666
O2 C12 1.350(6) .
O3 C19 1.428(8) .
O3 H3A 0.852(10) .
O4 C21 1.353(6) .
O5 C32 1.346(5) .
O6 C39 1.344(6) .
O7 C50 1.363(6) .
O8 C51 1.398(9) .
O8 H8A 0.849(10) .
O9 C55 1.334(7) .
O10 C66 1.340(6) .
O10 Na2 2.264(4) 2_755
O11 C53 1.361(8) .
O11 H11A 1.0000 .
C1 C6 1.394(7) .
C1 C2 1.396(6) .
C2 C3 1.374(7) .
C2 H2 0.9500 .
C3 C4 1.360(8) .
C3 H3 0.9500 .
C4 C5 1.399(7) .
C4 H4 0.9500 .
C5 C6 1.401(7) .
C5 H5 0.9500 .
C6 C7 1.503(6) .
C7 C8 1.377(7) .
C7 C12 1.408(7) .
C8 C9 1.391(6) .
C8 H8 0.9500 .
C9 C10 1.384(8) .
C9 H9 0.9500 .
C10 C11 1.368(8) .
C10 H10 0.9500 .
C11 C12 1.414(6) .
C11 H11 0.9500 .
C13 C14 1.405(7) .
C13 H13 0.9500 .
C14 C16 1.377(8) .
C14 C15 1.431(8) .
C16 C17 1.377(7) .
C16 H16 0.9500 .
C17 C18 1.391(7) .
C17 H17 0.9500 .
C18 H18 0.9500 .
C19 C20 1.481(8) .
C19 H19A 0.9900 .
C19 H19B 0.9900 .
C20 H20A 0.9800 .
C20 H20B 0.9800 .
C20 H20C 0.9800 .
C21 C22 1.401(7) .
C21 C26 1.406(7) .
C22 C23 1.383(8) .
C22 H22 0.9500 .
C23 C24 1.376(8) .
C23 H23 0.9500 .
C24 C25 1.391(8) .
C24 H24 0.9500 .
C25 C26 1.382(7) .
C25 H25 0.9500 .
C26 C27 1.475(7) .
C27 C28 1.391(7) .
C27 C32 1.421(7) .
C28 C29 1.384(8) .
C28 H28 0.9500 .
C29 C30 1.376(7) .
C29 H29 0.9500 .
C30 C31 1.372(7) .
C30 H30 0.9500 .
C31 C32 1.381(7) .
C31 H31 0.9500 .
C33 C34 1.367(8) .
C33 H33 0.9500 .
C34 C35 1.383(7) .
C34 H34 0.9500 .
C35 C36 1.377(8) .
C35 H35 0.9500 .
C36 C38 1.382(8) .
C36 C37 1.435(8) .
C38 H38 0.9500 .
C39 C44 1.397(7) .
C39 C40 1.399(8) .
C40 C41 1.389(7) .
C40 H40 0.9500 .
C41 C42 1.395(8) .
C41 H41 0.9500 .
C42 C43 1.363(9) .
C42 H42 0.9500 .
C43 C44 1.387(8) .
C43 H43 0.9500 .
C44 C45 1.471(8) .
C45 C46 1.404(7) .
C45 C50 1.407(7) .
C46 C47 1.381(9) .
C46 H46 0.9500 .
C47 C48 1.393(9) .
C47 H47 0.9500 .
C48 C49 1.389(7) .
C48 H48 0.9500 .
C49 C50 1.373(8) .
C49 H49 0.9500 .
C51 C52 1.403(10) .
C51 H51A 0.9900 .
C51 H51B 0.9900 .
C52 H52A 0.9800 .
C52 H52B 0.9800 .
C52 H52C 0.9800 .
C53 C54 1.387(10) .
C53 H53A 0.9900 .
C53 H53B 0.9900 .
C54 H54A 0.9800 .
C54 H54B 0.9800 .
C54 H54C 0.9800 .
C55 C60 1.394(8) .
C55 C56 1.401(7) .
C56 C57 1.377(8) .
C56 H56 0.9500 .
C57 C58 1.392(8) .
C57 H57 0.9500 .
C58 C59 1.371(7) .
C58 H58 0.9500 .
C59 C60 1.401(8) .
C59 H59 0.9500 .
C60 C61 1.499(7) .
C61 C62 1.376(7) .
C61 C66 1.418(7) .
C62 C63 1.374(7) .
C62 H62 0.9500 .
C63 C64 1.380(8) .
C63 H63 0.9500 .
C64 C65 1.371(8) .
C64 H64 0.9500 .
C65 C66 1.386(7) .
C65 H65 0.9500 .
